data_9007656
loop_
_publ_author_name
'Choi, C. S.'
'Mighell, A. D.'

_publ_section_title
;
 Neutron diffraction study of sodium sesquicarbonate dihydrate
 Note: H3 disordered model, this is the prefered model
;
_journal_name_full 'Acta Crystallographica, Section B'
_journal_page_first 2874
_journal_page_last 2876
_journal_paper_doi 10.1107/S0567740882010164
_journal_volume 38
_journal_year 1982
_chemical_formula_sum 'C2 H5 Na3 O8'
_chemical_name_mineral Trona
_space_group_IT_number 15
_symmetry_space_group_name_Hall '-C 2yc'
_symmetry_space_group_name_H-M 'C 1 2/c 1'
_cell_angle_alpha 90
_cell_angle_beta 106.48
_cell_angle_gamma 90
_cell_length_a 20.36
_cell_length_b 3.48
_cell_length_c 10.29
_cell_formula_units_Z 4
_cell_volume 699.124
_database_code_amcsd 0009779
_exptl_crystal_density_diffrn 2.147
_cod_original_formula_sum 'Na3 C2 O8 H5'
_cod_database_code 9007656

loop_
_symmetry_equiv_pos_as_xyz
x,y,z
1/2+x,1/2+y,z
x,-y,1/2+z
1/2+x,1/2-y,1/2+z
-x,y,1/2-z
1/2-x,1/2+y,1/2-z
-x,-y,-z
1/2-x,1/2-y,-z

loop_
_atom_site_aniso_label
_atom_site_aniso_U_11
_atom_site_aniso_U_22
_atom_site_aniso_U_33
_atom_site_aniso_U_12
_atom_site_aniso_U_13
_atom_site_aniso_U_23
Na1 0.01854 0.01276 0.01322 0.00000 0.00703 0.00000
Na2 0.02433 0.01724 0.01356 -0.00289 0.00586 -0.00247
C 0.01101 0.01086 0.00582 0.00100 0.00234 0.00056
O1 0.01487 0.02307 0.01174 -0.00203 0.00488 0.00237
O2 0.01583 0.02326 0.00671 -0.00286 0.00264 -0.00291
O3 0.01641 0.01547 0.00769 -0.00162 0.00595 -0.00104
O4 0.02201 0.02348 0.01470 -0.00737 0.00771 -0.00480
H1 0.03418 0.03515 0.02358 -0.00434 0.00732 -0.00160
H2 0.02819 0.03896 0.03127 -0.00520 0.00800 -0.00064

loop_
_atom_site_label
_atom_site_fract_x
_atom_site_fract_y
_atom_site_fract_z
_atom_site_occupancy
_atom_site_U_iso_or_equiv
Na1 0.00000 0.74786 0.25000 1.00000 ?
Na2 0.15059 0.16359 0.42612 1.00000 ?
C 0.09303 0.26524 0.10317 1.00000 ?
O1 0.15103 0.39845 0.10200 1.00000 ?
O2 0.05433 0.12980 0.98823 1.00000 ?
O3 0.07258 0.25364 0.20797 1.00000 ?
O4 0.21207 0.66563 0.35376 1.00000 ?
H1 0.19149 0.59393 0.25966 1.00000 ?
H2 0.25913 0.73060 0.36351 1.00000 ?
H3 0.00480 0.01210 0.00060 0.50000 0.02584

loop_
_cod_related_entry_id
_cod_related_entry_database
_cod_related_entry_code
1 AMCSD 0009779
